data_4325277
loop_
_publ_author_name
'Tereza Peristeraki'
'Marianna Samios'
'Milosz Siczek'
'Tadeusz Lis'
'Constantinos J. Milios'

_publ_contact_author_email komil@chemistry.uoc.gr
_publ_contact_author_name 'Constantinos Milios'
_publ_section_title
;
 Artificial Amino Acids in Nickel(II) and Nickel(II)/Lanthanide(III)
 Chemistry
;
_journal_name_full 'Inorganic Chemistry'
_journal_page_first 5175
_journal_page_last 5185
_journal_paper_doi 10.1021/ic2004744
_journal_volume 50
_journal_year 2011
_chemical_absolute_configuration rm
_chemical_formula_moiety 'C48 H96 La N12 Ni6 O24, La2 N9 O27'
_chemical_formula_sum 'C48 H96 La3 N21 Ni6 O51'
_chemical_formula_weight 2552.45
_chemical_name_systematic
;
 ?
;
_space_group_IT_number 198
_symmetry_cell_setting cubic
_symmetry_space_group_name_Hall 'P 2ac 2ab 3'
_symmetry_space_group_name_H-M 'P 21 3'
_atom_sites_solution_hydrogens geom
_atom_sites_solution_primary direct
_atom_sites_solution_secondary difmap
_audit_creation_method SHELXL-97
_cell_angle_alpha 90.00
_cell_angle_beta 90.00
_cell_angle_gamma 90.00
_cell_formula_units_Z 4
_cell_length_a 21.510(7)
_cell_length_b 21.510(7)
_cell_length_c 21.510(7)
_cell_measurement_reflns_used 27585
_cell_measurement_temperature 110(2)
_cell_measurement_theta_max 34
_cell_measurement_theta_min 2
_cell_volume 9952(6)
_computing_cell_refinement 'CrysAlis CCD, Oxford Diffraction Ltd.'
_computing_data_collection 'CrysAlis RED, Oxford Diffraction Ltd.'
_computing_data_reduction 'CrysAlis RED, Oxford Diffraction Ltd.'
_computing_structure_refinement 'SHELXL-97 (Sheldrick, 1997)'
_computing_structure_solution 'SHELXS-97 (Sheldrick, 1990)'
_diffrn_ambient_temperature 110(2)
_diffrn_measured_fraction_theta_full 0.998
_diffrn_measured_fraction_theta_max 0.998
_diffrn_measurement_device_type KM4CCD
_diffrn_measurement_method \w
_diffrn_radiation_monochromator graphite
_diffrn_radiation_source 'fine-focus sealed tube'
_diffrn_radiation_type MoK\a
_diffrn_radiation_wavelength 0.71073
_diffrn_reflns_av_R_equivalents 0.0573
_diffrn_reflns_av_sigmaI/netI 0.0397
_diffrn_reflns_limit_h_max 31
_diffrn_reflns_limit_h_min -29
_diffrn_reflns_limit_k_max 33
_diffrn_reflns_limit_k_min -33
_diffrn_reflns_limit_l_max 33
_diffrn_reflns_limit_l_min -27
_diffrn_reflns_number 130979
_diffrn_reflns_theta_full 26.50
_diffrn_reflns_theta_max 34.02
_diffrn_reflns_theta_min 2.84
_exptl_absorpt_coefficient_mu 2.464
_exptl_absorpt_correction_T_max 0.651
_exptl_absorpt_correction_T_min 0.548
_exptl_absorpt_correction_type analytical
_exptl_absorpt_process_details
;
CrysAlis RED, Oxford Diffraction Ltd.,
Version 1.171.32.5
Analytical numeric absorption correction using a
multifaceted crystal model based on expressions
 derived by R.C. Clark & J.S. Reid.
(Clark, R. C. & Reid, J. S. (1995). Acta Cryst. A51, 887-897)
;
_exptl_crystal_colour pink
_exptl_crystal_density_diffrn 1.704
_exptl_crystal_description BLOCK
_exptl_crystal_F_000 5112
_exptl_crystal_size_max 0.35
_exptl_crystal_size_mid 0.30
_exptl_crystal_size_min 0.28
_refine_diff_density_max 2.49
_refine_diff_density_min -1.09
_refine_diff_density_rms 0.137
_refine_ls_abs_structure_details 'Flack H D (1983), Acta Cryst. A39, 876-881'
_refine_ls_abs_structure_Flack -0.018(16)
_refine_ls_extinction_method none
_refine_ls_goodness_of_fit_ref 1.077
_refine_ls_hydrogen_treatment constr
_refine_ls_matrix_type full
_refine_ls_number_parameters 384
_refine_ls_number_reflns 13567
_refine_ls_number_restraints 0
_refine_ls_restrained_S_all 1.077
_refine_ls_R_factor_all 0.0710
_refine_ls_R_factor_gt 0.0469
_refine_ls_shift/su_max 0.021
_refine_ls_shift/su_mean 0.001
_refine_ls_structure_factor_coef Fsqd
_refine_ls_weighting_details 'calc w=1/[\s^2^(Fo^2^)+(0.0836P)^2^] where P=(Fo^2^+2Fc^2^)/3'
_refine_ls_weighting_scheme calc
_refine_ls_wR_factor_gt 0.1283
_refine_ls_wR_factor_ref 0.1357
_reflns_number_gt 10145
_reflns_number_total 13567
_reflns_threshold_expression >2sigma(I)
_cod_data_source_file ic2004744_si_001_1.cif
_cod_data_source_block complex_5
_cod_original_cell_volume 9952(10)
_cod_database_code 4325277

loop_
_symmetry_equiv_pos_as_xyz
'x, y, z'
'-x+1/2, -y, z+1/2'
'-x, y+1/2, -z+1/2'
'x+1/2, -y+1/2, -z'
'z, x, y'
'z+1/2, -x+1/2, -y'
'-z+1/2, -x, y+1/2'
'-z, x+1/2, -y+1/2'
'y, z, x'
'-y, z+1/2, -x+1/2'
'y+1/2, -z+1/2, -x'
'-y+1/2, -z, x+1/2'

loop_
_atom_site_label
_atom_site_type_symbol
_atom_site_fract_x
_atom_site_fract_y
_atom_site_fract_z
_atom_site_U_iso_or_equiv
_atom_site_adp_type
_atom_site_occupancy
_atom_site_symmetry_multiplicity
_atom_site_calc_flag
_atom_site_refinement_flags
_atom_site_disorder_assembly
_atom_site_disorder_group
La1 La 0.519242(9) 0.519242(9) 0.519242(9) 0.02092(7) Uani 1 3 d S . .
Ni1 Ni 0.55000(2) 0.35417(2) 0.48008(2) 0.02462(10) Uani 1 1 d . B .
Ni2 Ni 0.55739(3) 0.48828(3) 0.68357(2) 0.03047(12) Uani 1 1 d . . .
O11 O 0.60310(12) 0.43245(12) 0.48117(13) 0.0265(5) Uani 1 1 d . B .
O21 O 0.70098(14) 0.46475(15) 0.46837(17) 0.0375(7) Uani 1 1 d . B .
N11 N 0.6300(2) 0.3152(2) 0.4472(3) 0.0610(15) Uani 1 1 d . . .
H111 H 0.6377 0.2786 0.4679 0.073 Uiso 1 1 calc R A 1
H112 H 0.6257 0.3064 0.4056 0.073 Uiso 1 1 calc R A 1
C11 C 0.66012(19) 0.42473(19) 0.46796(19) 0.0299(8) Uani 1 1 d . . .
C21 C 0.6835(4) 0.3592(4) 0.4566(5) 0.028(2) Uiso 0.555(13) 1 d P B 1
H21 H 0.7039 0.3460 0.4962 0.033 Uiso 0.555(13) 1 calc PR B 1
C31 C 0.7339(4) 0.3568(5) 0.4072(4) 0.043(2) Uiso 0.555(13) 1 d P B 1
H31A H 0.7689 0.3836 0.4205 0.051 Uiso 0.555(13) 1 calc PR B 1
H31B H 0.7497 0.3136 0.4044 0.051 Uiso 0.555(13) 1 calc PR B 1
C41 C 0.7128(6) 0.3772(6) 0.3438(6) 0.057(3) Uiso 0.555(13) 1 d P B 1
H41A H 0.7213 0.3441 0.3136 0.086 Uiso 0.555(13) 1 calc PR B 1
H41B H 0.7353 0.4149 0.3318 0.086 Uiso 0.555(13) 1 calc PR B 1
H41C H 0.6681 0.3857 0.3448 0.086 Uiso 0.555(13) 1 calc PR B 1
C211 C 0.6797(6) 0.3574(6) 0.4420(7) 0.036(3) Uiso 0.445(13) 1 d P B 2
H211 H 0.7150 0.3415 0.4678 0.043 Uiso 0.445(13) 1 calc PR B 2
C311 C 0.7012(6) 0.3595(6) 0.3735(7) 0.048(3) Uiso 0.445(13) 1 d P B 2
H31C H 0.6650 0.3709 0.3475 0.058 Uiso 0.445(13) 1 calc PR B 2
H31D H 0.7322 0.3932 0.3693 0.058 Uiso 0.445(13) 1 calc PR B 2
C411 C 0.7272(6) 0.3045(6) 0.3496(6) 0.051(3) Uiso 0.445(13) 1 d P B 2
H41D H 0.7551 0.3147 0.3150 0.076 Uiso 0.445(13) 1 calc PR B 2
H41E H 0.6939 0.2773 0.3346 0.076 Uiso 0.445(13) 1 calc PR B 2
H41F H 0.7506 0.2833 0.3823 0.076 Uiso 0.445(13) 1 calc PR B 2
O12 O 0.40132(11) 0.50928(12) 0.47263(12) 0.0230(5) Uani 1 1 d . D .
O22 O 0.38969(13) 0.52367(16) 0.37000(13) 0.0330(6) Uani 1 1 d . D .
N12 N 0.27871(16) 0.48861(19) 0.49259(17) 0.0339(7) Uani 1 1 d . . .
H121 H 0.2516 0.4562 0.4993 0.041 Uiso 1 1 calc R C 3
H122 H 0.2582 0.5252 0.5010 0.041 Uiso 1 1 calc R C 3
C12 C 0.36910(18) 0.51099(18) 0.42383(19) 0.0280(7) Uani 1 1 d . . .
C22 C 0.3002(5) 0.4882(7) 0.4259(5) 0.024(3) Uiso 0.45(2) 1 d P D 3
H22 H 0.2914 0.4491 0.4023 0.028 Uiso 0.45(2) 1 calc PR D 3
C32 C 0.2615(4) 0.5532(5) 0.4002(4) 0.026(2) Uiso 0.45(2) 1 d P D 3
H32A H 0.2663 0.5875 0.4306 0.031 Uiso 0.45(2) 1 calc PR D 3
H32B H 0.2790 0.5670 0.3599 0.031 Uiso 0.45(2) 1 calc PR D 3
C42 C 0.1907(5) 0.5364(6) 0.3923(5) 0.034(3) Uiso 0.45(2) 1 d P D 3
H42A H 0.1684 0.5723 0.3752 0.051 Uiso 0.45(2) 1 calc PR D 3
H42B H 0.1731 0.5255 0.4329 0.051 Uiso 0.45(2) 1 calc PR D 3
H42C H 0.1866 0.5010 0.3640 0.051 Uiso 0.45(2) 1 calc PR D 3
C221 C 0.2976(5) 0.5010(6) 0.4289(5) 0.029(3) Uiso 0.55(2) 1 d P D 4
H221 H 0.2955 0.4575 0.4125 0.035 Uiso 0.55(2) 1 calc PR D 4
C321 C 0.2567(5) 0.5299(7) 0.3855(6) 0.054(3) Uiso 0.55(2) 1 d P D 4
H32C H 0.2742 0.5234 0.3434 0.064 Uiso 0.55(2) 1 calc PR D 4
H32D H 0.2573 0.5751 0.3936 0.064 Uiso 0.55(2) 1 calc PR D 4
C421 C 0.1910(5) 0.5095(7) 0.3842(6) 0.052(3) Uiso 0.55(2) 1 d P D 4
H42D H 0.1678 0.5351 0.3545 0.079 Uiso 0.55(2) 1 calc PR D 4
H42E H 0.1729 0.5143 0.4258 0.079 Uiso 0.55(2) 1 calc PR D 4
H42F H 0.1888 0.4658 0.3716 0.079 Uiso 0.55(2) 1 calc PR D 4
O13 O 0.53093(13) 0.56613(13) 0.63610(12) 0.0279(5) Uani 1 1 d . . .
O23 O 0.50581(18) 0.66609(16) 0.65064(16) 0.0423(8) Uani 1 1 d . . .
N13 N 0.5578(2) 0.5470(2) 0.75849(18) 0.0462(10) Uani 1 1 d . . .
H131 H 0.5352 0.5298 0.7905 0.055 Uiso 1 1 calc R . .
H132 H 0.5979 0.5529 0.7721 0.055 Uiso 1 1 calc R . .
C13 C 0.5219(2) 0.6140(2) 0.6698(2) 0.0357(9) Uani 1 1 d . . .
C23 C 0.5299(3) 0.6082(3) 0.7402(2) 0.067(2) Uani 1 1 d . . .
H231 H 0.4861 0.6047 0.7555 0.080 Uiso 1 1 calc R . .
C33 C 0.5531(5) 0.6596(4) 0.7739(4) 0.094(3) Uani 1 1 d . . .
H331 H 0.5258 0.6960 0.7671 0.113 Uiso 1 1 d R . .
H332 H 0.5521 0.6487 0.8186 0.113 Uiso 1 1 d R . .
C43 C 0.6123(5) 0.6703(5) 0.7592(5) 0.078(3) Uiso 0.819(16) 1 d P . .
H431 H 0.6282 0.7050 0.7841 0.117 Uiso 0.819(16) 1 d PR . .
H432 H 0.6127 0.6818 0.7151 0.117 Uiso 0.819(16) 1 d PR . .
H433 H 0.6388 0.6337 0.7655 0.117 Uiso 0.819(16) 1 d PR . .
C431 C 0.6033(10) 0.6819(10) 0.8158(10) 0.025(6) Uiso 0.181(16) 1 d P . .
H43A H 0.5918 0.7241 0.8289 0.038 Uiso 0.181(16) 1 d PR . .
H43B H 0.6409 0.6821 0.7919 0.038 Uiso 0.181(16) 1 d PR . .
H43C H 0.6061 0.6547 0.8517 0.038 Uiso 0.181(16) 1 d PR . .
O14 O 0.60543(13) 0.55521(13) 0.43377(13) 0.0270(5) Uani 1 1 d . . .
O24 O 0.57084(15) 0.57676(15) 0.33834(14) 0.0346(6) Uani 1 1 d . . .
N14 N 0.72501(17) 0.5813(2) 0.40548(19) 0.0383(8) Uani 1 1 d . . .
H141 H 0.7512 0.6146 0.4117 0.046 Uiso 1 1 calc R . .
H142 H 0.7485 0.5485 0.3913 0.046 Uiso 1 1 calc R . .
C14 C 0.61303(19) 0.57346(19) 0.3779(2) 0.0312(8) Uani 1 1 d . . .
C24 C 0.6785(2) 0.5975(2) 0.3592(2) 0.0330(9) Uani 1 1 d . . .
H241 H 0.6763 0.6439 0.3573 0.040 Uiso 1 1 calc R . .
C34 C 0.6954(3) 0.5743(3) 0.2937(3) 0.0576(16) Uani 1 1 d . . .
H341 H 0.7002 0.5286 0.2946 0.069 Uiso 1 1 calc R . .
H342 H 0.6611 0.5845 0.2648 0.069 Uiso 1 1 calc R . .
C44 C 0.7553(3) 0.6036(4) 0.2701(3) 0.072(2) Uani 1 1 d . . .
H441 H 0.7640 0.5886 0.2280 0.108 Uiso 1 1 calc R . .
H442 H 0.7896 0.5922 0.2978 0.108 Uiso 1 1 calc R . .
H443 H 0.7508 0.6489 0.2694 0.108 Uiso 1 1 calc R . .
La2 La -0.080083(13) -0.080083(13) -0.080083(13) 0.04112(12) Uani 1 3 d S . .
La3 La 0.027661(11) 0.027661(11) 0.027661(11) 0.03522(10) Uani 1 3 d S . .
O15 O -0.0846(2) 0.0232(2) -0.03039(19) 0.0582(10) Uani 1 1 d . . .
O25 O -0.0374(2) 0.1117(2) -0.0391(2) 0.0662(13) Uani 1 1 d . . .
O35 O -0.1375(4) 0.1076(4) -0.0806(5) 0.149(4) Uani 1 1 d . . .
N15 N -0.0850(3) 0.0775(3) -0.0482(2) 0.0668(16) Uani 1 1 d . . .
O16 O -0.1796(2) -0.0585(3) -0.1440(3) 0.0862(18) Uani 1 1 d . . .
O26 O -0.09732(18) -0.0076(2) -0.17408(18) 0.0504(9) Uani 1 1 d . . .
O36 O -0.1898(5) 0.0054(8) -0.2274(5) 0.210(7) Uani 1 1 d . . .
N16 N -0.1541(3) -0.0214(4) -0.1807(2) 0.0702(16) Uani 1 1 d . . .
O17 O 0.10126(17) 0.09208(18) -0.04583(16) 0.0433(8) Uani 1 1 d . . .
O27 O 0.07125(18) 0.14332(16) 0.03554(19) 0.0472(9) Uani 1 1 d . . .
O37 O 0.1467(2) 0.17857(19) -0.0222(2) 0.0630(12) Uani 1 1 d . . .
N17 N 0.10712(19) 0.13908(19) -0.0120(2) 0.0403(9) Uani 1 1 d . . .

loop_
_atom_site_aniso_label
_atom_site_aniso_U_11
_atom_site_aniso_U_22
_atom_site_aniso_U_33
_atom_site_aniso_U_23
_atom_site_aniso_U_13
_atom_site_aniso_U_12
La1 0.02092(7) 0.02092(7) 0.02092(7) -0.00075(6) -0.00075(6) -0.00075(6)
Ni1 0.0272(2) 0.0197(2) 0.0270(2) 0.00037(17) 0.00141(18) 0.00188(16)
Ni2 0.0335(3) 0.0367(3) 0.0212(2) -0.00004(19) -0.00634(18) 0.0009(2)
O11 0.0246(11) 0.0251(12) 0.0297(13) -0.0010(11) 0.0049(10) 0.0024(9)
O21 0.0257(13) 0.0356(15) 0.0512(19) 0.0030(14) -0.0031(13) 0.0016(11)
N11 0.055(3) 0.0288(19) 0.099(4) -0.004(2) 0.035(3) 0.0061(19)
C11 0.0297(18) 0.0299(18) 0.0302(19) 0.0028(15) -0.0021(14) 0.0067(14)
O12 0.0200(10) 0.0260(12) 0.0231(11) -0.0003(9) -0.0020(9) 0.0018(9)
O22 0.0254(12) 0.0487(17) 0.0247(12) 0.0019(13) -0.0024(10) 0.0018(13)
N12 0.0225(14) 0.042(2) 0.0369(18) 0.0038(15) 0.0018(12) -0.0014(13)
C12 0.0231(16) 0.0310(19) 0.0300(18) -0.0026(14) 0.0000(13) 0.0008(14)
O13 0.0323(14) 0.0280(13) 0.0233(12) -0.0076(10) -0.0046(10) 0.0007(11)
O23 0.053(2) 0.0370(17) 0.0369(17) -0.0144(13) -0.0072(15) 0.0052(14)
N13 0.060(3) 0.056(2) 0.0230(17) -0.0020(16) -0.0144(17) 0.007(2)
C13 0.040(2) 0.037(2) 0.0300(19) -0.0105(15) -0.0084(17) 0.0043(18)
C23 0.084(4) 0.084(4) 0.032(2) -0.027(3) -0.032(3) 0.048(4)
C33 0.116(7) 0.074(5) 0.091(6) -0.047(5) -0.050(5) 0.036(5)
O14 0.0244(12) 0.0279(13) 0.0286(13) 0.0009(10) 0.0048(10) -0.0039(10)
O24 0.0361(15) 0.0408(16) 0.0270(14) 0.0030(12) 0.0023(11) -0.0066(13)
N14 0.0257(16) 0.043(2) 0.046(2) 0.0041(17) 0.0096(15) -0.0031(15)
C14 0.0309(19) 0.0267(18) 0.036(2) 0.0020(15) 0.0063(15) -0.0041(15)
C24 0.0326(19) 0.035(2) 0.0308(19) -0.0015(16) 0.0099(15) -0.0116(16)
C34 0.051(3) 0.077(4) 0.044(3) -0.023(3) 0.024(2) -0.028(3)
C44 0.060(4) 0.103(5) 0.053(3) -0.024(4) 0.029(3) -0.037(4)
La2 0.04112(12) 0.04112(12) 0.04112(12) -0.00411(10) -0.00411(10) -0.00411(10)
La3 0.03522(10) 0.03522(10) 0.03522(10) -0.00259(9) -0.00259(9) -0.00259(9)
O15 0.071(3) 0.050(2) 0.054(2) -0.0127(19) -0.010(2) 0.019(2)
O25 0.047(2) 0.070(3) 0.081(3) 0.021(2) -0.007(2) 0.005(2)
O35 0.120(6) 0.136(7) 0.191(9) -0.021(6) -0.060(7) 0.069(5)
N15 0.084(4) 0.075(4) 0.041(3) -0.009(2) -0.004(3) 0.031(3)
O16 0.037(2) 0.148(6) 0.074(3) 0.031(3) -0.003(2) -0.020(3)
O26 0.0415(19) 0.068(3) 0.0412(18) 0.0094(17) 0.0093(15) 0.0086(17)
O36 0.108(7) 0.42(2) 0.103(6) -0.022(10) -0.040(5) 0.011(10)
N16 0.051(3) 0.119(5) 0.040(2) 0.017(3) -0.001(2) 0.010(3)
O17 0.0381(17) 0.053(2) 0.0389(18) 0.0053(15) 0.0043(14) 0.0069(15)
O27 0.050(2) 0.0331(16) 0.058(2) 0.0025(15) 0.0217(17) 0.0036(14)
O37 0.056(2) 0.046(2) 0.086(3) 0.017(2) 0.024(2) -0.0043(18)
N17 0.0378(19) 0.0354(19) 0.048(2) 0.0075(17) 0.0067(17) 0.0093(15)

loop_
_atom_type_symbol
_atom_type_description
_atom_type_scat_dispersion_real
_atom_type_scat_dispersion_imag
_atom_type_scat_source
C C 0.0033 0.0016 'International Tables Vol C Tables 4.2.6.8 and 6.1.1.4'
H H 0.0000 0.0000 'International Tables Vol C Tables 4.2.6.8 and 6.1.1.4'
N N 0.0061 0.0033 'International Tables Vol C Tables 4.2.6.8 and 6.1.1.4'
O O 0.0106 0.0060 'International Tables Vol C Tables 4.2.6.8 and 6.1.1.4'
Ni Ni 0.3393 1.1124 'International Tables Vol C Tables 4.2.6.8 and 6.1.1.4'
La La -0.2871 2.4523 'International Tables Vol C Tables 4.2.6.8 and 6.1.1.4'

loop_
_geom_angle_atom_site_label_1
_geom_angle_atom_site_label_2
_geom_angle_atom_site_label_3
_geom_angle
_geom_angle_site_symmetry_1
_geom_angle_site_symmetry_3
O13 La1 O13 62.46(10) . 9
O13 La1 O13 62.46(10) . 5
O13 La1 O13 62.46(10) 9 5
O13 La1 O11 64.06(9) . 9
O13 La1 O11 118.10(9) 9 9
O13 La1 O11 114.58(8) 5 9
O13 La1 O11 118.10(9) . .
O13 La1 O11 114.58(8) 9 .
O13 La1 O11 64.06(9) 5 .
O11 La1 O11 116.58(4) 9 .
O13 La1 O11 114.58(8) . 5
O13 La1 O11 64.06(9) 9 5
O13 La1 O11 118.10(9) 5 5
O11 La1 O11 116.58(4) 9 5
O11 La1 O11 116.58(4) . 5
O13 La1 O14 66.10(9) . 9
O13 La1 O14 117.11(9) 9 9
O13 La1 O14 63.09(8) 5 9
O11 La1 O14 62.65(8) 9 9
O11 La1 O14 63.48(9) . 9
O11 La1 O14 178.77(9) 5 9
O13 La1 O14 63.09(8) . 5
O13 La1 O14 66.10(9) 9 5
O13 La1 O14 117.11(9) 5 5
O11 La1 O14 63.48(9) 9 5
O11 La1 O14 178.77(9) . 5
O11 La1 O14 62.65(8) 5 5
O14 La1 O14 117.26(3) 9 5
O13 La1 O14 117.11(9) . .
O13 La1 O14 63.09(8) 9 .
O13 La1 O14 66.10(9) 5 .
O11 La1 O14 178.77(9) 9 .
O11 La1 O14 62.65(8) . .
O11 La1 O14 63.48(9) 5 .
O14 La1 O14 117.26(3) 9 .
O14 La1 O14 117.26(3) 5 .
O13 La1 O12 116.74(8) . 5
O13 La1 O12 179.13(8) 9 5
O13 La1 O12 116.96(8) 5 5
O11 La1 O12 61.42(8) 9 5
O11 La1 O12 65.38(8) . 5
O11 La1 O12 116.77(8) 5 5
O14 La1 O12 62.06(8) 9 5
O14 La1 O12 113.95(8) 5 5
O14 La1 O12 117.39(8) . 5
O13 La1 O12 179.13(9) . 9
O13 La1 O12 116.96(8) 9 9
O13 La1 O12 116.74(8) 5 9
O11 La1 O12 116.77(8) 9 9
O11 La1 O12 61.42(8) . 9
O11 La1 O12 65.38(8) 5 9
O14 La1 O12 113.95(8) 9 9
O14 La1 O12 117.39(8) 5 9
O14 La1 O12 62.06(8) . 9
O12 La1 O12 63.83(9) 5 9
O13 La1 O12 116.96(8) . .
O13 La1 O12 116.74(8) 9 .
O13 La1 O12 179.13(8) 5 .
O11 La1 O12 65.38(8) 9 .
O11 La1 O12 116.77(8) . .
O11 La1 O12 61.42(8) 5 .
O14 La1 O12 117.39(8) 9 .
O14 La1 O12 62.06(8) 5 .
O14 La1 O12 113.95(8) . .
O12 La1 O12 63.83(9) 5 .
O12 La1 O12 63.83(9) 9 .
O11 Ni1 N11 82.55(16) . .
O11 Ni1 O12 92.45(10) . 5
N11 Ni1 O12 174.35(16) . 5
O11 Ni1 N12 173.42(14) . 5
N11 Ni1 N12 102.37(17) . 5
O12 Ni1 N12 82.82(12) 5 5
O11 Ni1 O22 91.63(12) . 9
N11 Ni1 O22 88.4(2) . 9
O12 Ni1 O22 89.09(11) 5 9
N12 Ni1 O22 92.86(14) 5 9
O11 Ni1 O24 88.23(12) . 9
N11 Ni1 O24 91.4(2) . 9
O12 Ni1 O24 91.05(12) 5 9
N12 Ni1 O24 87.29(15) 5 9
O22 Ni1 O24 179.81(15) 9 9
O13 Ni2 N13 83.62(14) . .
O13 Ni2 O14 93.01(11) . 9
N13 Ni2 O14 176.63(15) . 9
O13 Ni2 N14 175.08(14) . 9
N13 Ni2 N14 101.08(17) . 9
O14 Ni2 N14 82.29(14) 9 9
O13 Ni2 O21 89.53(13) . 9
N13 Ni2 O21 89.38(17) . 9
O14 Ni2 O21 90.45(12) 9 9
N14 Ni2 O21 89.04(16) 9 9
O13 Ni2 O23 91.70(13) . 5
N13 Ni2 O23 91.52(17) . 5
O14 Ni2 O23 88.71(13) 9 5
N14 Ni2 O23 89.66(16) 9 5
O21 Ni2 O23 178.54(15) 9 5
C11 O11 Ni1 115.6(3) . .
C11 O11 La1 142.8(3) . .
Ni1 O11 La1 101.48(10) . .
C11 O21 Ni2 123.0(3) . 5
C211 N11 Ni1 113.9(6) . .
C21 N11 Ni1 110.0(4) . .
C211 N11 H111 117.0 . .
C21 N11 H111 109.7 . .
Ni1 N11 H111 109.7 . .
C211 N11 H112 97.5 . .
C21 N11 H112 109.7 . .
Ni1 N11 H112 109.7 . .
H111 N11 H112 108.2 . .
O21 C11 O11 126.7(4) . .
O21 C11 C21 114.5(5) . .
O11 C11 C21 118.6(5) . .
O21 C11 C211 116.4(6) . .
O11 C11 C211 116.6(6) . .
N11 C21 C11 110.6(6) . .
N11 C21 C31 115.6(8) . .
C11 C21 C31 112.5(7) . .
N11 C21 H21 105.8 . .
C11 C21 H21 105.8 . .
C31 C21 H21 105.8 . .
C41 C31 C21 114.1(9) . .
C41 C31 H31A 108.7 . .
C21 C31 H31A 108.7 . .
C41 C31 H31B 108.7 . .
C21 C31 H31B 108.7 . .
H31A C31 H31B 107.6 . .
C31 C41 H41A 109.5 . .
C31 C41 H41B 109.5 . .
H41A C41 H41B 109.5 . .
C31 C41 H41C 109.5 . .
H41A C41 H41C 109.5 . .
H41B C41 H41C 109.5 . .
N11 C211 C311 108.9(11) . .
N11 C211 C11 110.7(9) . .
C311 C211 C11 112.5(10) . .
N11 C211 H211 108.2 . .
C311 C211 H211 108.2 . .
C11 C211 H211 108.2 . .
C411 C311 C211 116.3(12) . .
C411 C311 H31C 108.2 . .
C211 C311 H31C 108.2 . .
C411 C311 H31D 108.2 . .
C211 C311 H31D 108.2 . .
H31C C311 H31D 107.4 . .
C311 C411 H41D 109.5 . .
C311 C411 H41E 109.5 . .
H41D C411 H41E 109.5 . .
C311 C411 H41F 109.5 . .
H41D C411 H41F 109.5 . .
H41E C411 H41F 109.5 . .
C12 O12 Ni1 114.5(2) . 9
C12 O12 La1 144.5(2) . .
Ni1 O12 La1 100.69(10) 9 .
C12 O22 Ni1 122.7(2) . 5
C221 N12 Ni1 111.3(4) . 9
C22 N12 Ni1 109.3(5) . 9
C221 N12 H121 117.6 . .
C22 N12 H121 109.8 . .
Ni1 N12 H121 109.8 9 .
C221 N12 H122 99.4 . .
C22 N12 H122 109.8 . .
Ni1 N12 H122 109.8 9 .
H121 N12 H122 108.3 . .
O12 C12 O22 125.1(4) . .
O12 C12 C221 118.8(5) . .
O22 C12 C221 116.0(5) . .
O12 C12 C22 119.3(5) . .
O22 C12 C22 115.1(5) . .
N12 C22 C12 108.4(7) . .
N12 C22 C32 98.8(9) . .
C12 C22 C32 101.2(8) . .
N12 C22 H22 115.4 . .
C12 C22 H22 115.4 . .
C32 C22 H22 115.4 . .
C42 C32 C22 108.4(8) . .
C42 C32 H32A 110.0 . .
C22 C32 H32A 110.0 . .
C42 C32 H32B 110.0 . .
C22 C32 H32B 110.0 . .
H32A C32 H32B 108.4 . .
C32 C42 H42A 109.5 . .
C32 C42 H42B 109.5 . .
H42A C42 H42B 109.5 . .
C32 C42 H42C 109.5 . .
H42A C42 H42C 109.5 . .
H42B C42 H42C 109.5 . .
C321 C221 N12 121.7(9) . .
C321 C221 C12 120.2(9) . .
N12 C221 C12 111.6(7) . .
C321 C221 H221 98.6 . .
N12 C221 H221 98.6 . .
C12 C221 H221 98.6 . .
C221 C321 C421 118.2(10) . .
C221 C321 H32C 107.8 . .
C421 C321 H32C 107.8 . .
C221 C321 H32D 107.8 . .
C421 C321 H32D 107.8 . .
H32C C321 H32D 107.1 . .
C321 C421 H42D 109.5 . .
C321 C421 H42E 109.5 . .
H42D C421 H42E 109.5 . .
C321 C421 H42F 109.5 . .
H42D C421 H42F 109.5 . .
H42E C421 H42F 109.5 . .
C13 O13 Ni2 114.8(3) . .
C13 O13 La1 144.3(3) . .
Ni2 O13 La1 100.59(10) . .
C13 O23 Ni2 122.3(3) . 9
C23 N13 Ni2 109.5(3) . .
C23 N13 H131 109.8 . .
Ni2 N13 H131 109.8 . .
C23 N13 H132 109.8 . .
Ni2 N13 H132 109.8 . .
H131 N13 H132 108.2 . .
O23 C13 O13 125.6(4) . .
O23 C13 C23 115.6(4) . .
O13 C13 C23 118.8(4) . .
C33 C23 N13 114.3(5) . .
C33 C23 C13 118.9(7) . .
N13 C23 C13 112.0(4) . .
C33 C23 H231 103.0 . .
N13 C23 H231 103.0 . .
C13 C23 H231 103.0 . .
C43 C33 C23 110.6(8) . .
C43 C33 C431 52.7(10) . .
C23 C33 C431 145.2(11) . .
C43 C33 H331 113.3 . .
C23 C33 H331 109.5 . .
C431 C33 H331 105.3 . .
C43 C33 H332 107.0 . .
C23 C33 H332 107.7 . .
C431 C33 H332 60.2 . .
H331 C33 H332 108.5 . .
C431 C43 C33 70.0(11) . .
C431 C43 H431 51.1 . .
C33 C43 H431 109.6 . .
C431 C43 H432 152.5 . .
C33 C43 H432 106.2 . .
H431 C43 H432 109.5 . .
C431 C43 H433 96.6 . .
C33 C43 H433 112.6 . .
H431 C43 H433 109.5 . .
H432 C43 H433 109.5 . .
C431 C43 H43B 48.8 . .
C33 C43 H43B 118.6 . .
H432 C43 H43B 129.2 . .
H433 C43 H43B 75.1 . .
C43 C431 C33 57.3(10) . .
C43 C431 H332 93.6 . .
C43 C431 H431 49.8 . .
C33 C431 H431 97.7 . .
H332 C431 H431 138.5 . .
C43 C431 H43A 120.0 . .
C33 C431 H43A 106.8 . .
H332 C431 H43A 106.1 . .
H431 C431 H43A 82.7 . .
C43 C431 H43B 49.5 . .
C33 C431 H43B 106.7 . .
H332 C431 H43B 137.1 . .
H43A C431 H43B 111.3 . .
C43 C431 H43C 129.8 . .
C33 C431 H43C 109.4 . .
H332 C431 H43C 71.8 . .
H431 C431 H43C 144.1 . .
H43A C431 H43C 110.2 . .
H43B C431 H43C 112.2 . .
C14 O14 Ni2 115.3(3) . 5
C14 O14 La1 144.2(3) . .
Ni2 O14 La1 100.29(11) 5 .
C14 O24 Ni1 124.1(3) . 5
C24 N14 Ni2 110.8(3) . 5
C24 N14 H141 109.5 . .
Ni2 N14 H141 109.5 5 .
C24 N14 H142 109.5 . .
Ni2 N14 H142 109.5 5 .
H141 N14 H142 108.1 . .
O24 C14 O14 124.6(4) . .
O24 C14 C24 117.7(4) . .
O14 C14 C24 117.6(4) . .
N14 C24 C34 112.8(4) . .
N14 C24 C14 111.5(3) . .
C34 C24 C14 110.0(4) . .
N14 C24 H241 107.4 . .
C34 C24 H241 107.4 . .
C14 C24 H241 107.4 . .
C44 C34 C24 111.8(4) . .
C44 C34 H341 109.3 . .
C24 C34 H341 109.3 . .
C44 C34 H342 109.3 . .
C24 C34 H342 109.3 . .
H341 C34 H342 107.9 . .
C34 C44 H441 109.5 . .
C34 C44 H442 109.5 . .
H441 C44 H442 109.5 . .
C34 C44 H443 109.5 . .
H441 C44 H443 109.5 . .
H442 C44 H443 109.5 . .
O15 La2 O15 70.29(16) . 9
O15 La2 O15 70.29(16) . 5
O15 La2 O15 70.29(16) 9 5
O15 La2 O26 142.37(14) . 9
O15 La2 O26 77.88(14) 9 9
O15 La2 O26 80.59(14) 5 9
O15 La2 O26 80.59(14) . 5
O15 La2 O26 142.37(14) 9 5
O15 La2 O26 77.88(14) 5 5
O26 La2 O26 116.60(6) 9 5
O15 La2 O26 77.88(14) . .
O15 La2 O26 80.59(14) 9 .
O15 La2 O26 142.37(14) 5 .
O26 La2 O26 116.60(6) 9 .
O26 La2 O26 116.60(6) 5 .
O15 La2 O16 147.62(17) . 9
O15 La2 O16 92.06(19) 9 9
O15 La2 O16 130.26(17) 5 9
O26 La2 O16 49.89(14) 9 9
O26 La2 O16 124.36(19) 5 9
O26 La2 O16 72.44(15) . 9
O15 La2 O16 130.26(17) . 5
O15 La2 O16 147.62(17) 9 5
O15 La2 O16 92.06(19) 5 5
O26 La2 O16 72.44(15) 9 5
O26 La2 O16 49.89(14) 5 5
O26 La2 O16 124.36(19) . 5
O16 La2 O16 78.7(3) 9 5
O15 La2 O16 92.06(19) . .
O15 La2 O16 130.26(17) 9 .
O15 La2 O16 147.62(17) 5 .
O26 La2 O16 124.36(19) 9 .
O26 La2 O16 72.44(15) 5 .
O26 La2 O16 49.89(15) . .
O16 La2 O16 78.7(3) 9 .
O16 La2 O16 78.7(3) 5 .
O15 La2 N16 154.92(18) . 9
O15 La2 N16 84.95(18) 9 9
O15 La2 N16 105.64(17) 5 9
O26 La2 N16 25.11(15) 9 9
O26 La2 N16 123.53(16) 5 9
O26 La2 N16 94.66(14) . 9
O16 La2 N16 24.78(16) 9 9
O16 La2 N16 73.67(18) 5 9
O16 La2 N16 101.4(2) . 9
O15 La2 N16 105.64(17) . 5
O15 La2 N16 154.92(18) 9 5
O15 La2 N16 84.95(18) 5 5
O26 La2 N16 94.66(14) 9 5
O26 La2 N16 25.11(15) 5 5
O26 La2 N16 123.53(16) . 5
O16 La2 N16 101.4(2) 9 5
O16 La2 N16 24.78(16) 5 5
O16 La2 N16 73.67(18) . 5
N16 La2 N16 98.5(2) 9 5
O15 La2 N16 84.95(18) . .
O15 La2 N16 105.64(17) 9 .
O15 La2 N16 154.92(18) 5 .
O26 La2 N16 123.53(16) 9 .
O26 La2 N16 94.66(14) 5 .
O26 La2 N16 25.11(15) . .
O16 La2 N16 73.67(18) 9 .
O16 La2 N16 101.4(2) 5 .
O16 La2 N16 24.78(16) . .
N16 La2 N16 98.5(2) 9 .
N16 La2 N16 98.5(2) 5 .
O17 La3 O17 111.16(8) . 9
O17 La3 O17 111.16(8) . 5
O17 La3 O17 111.16(8) 9 5
O17 La3 O27 48.30(11) . .
O17 La3 O27 109.72(12) 9 .
O17 La3 O27 67.43(11) 5 .
O17 La3 O27 67.43(11) . 9
O17 La3 O27 48.30(11) 9 9
O17 La3 O27 109.72(12) 5 9
O27 La3 O27 65.77(15) . 9
O17 La3 O27 109.72(12) . 5
O17 La3 O27 67.43(11) 9 5
O17 La3 O27 48.30(11) 5 5
O27 La3 O27 65.77(15) . 5
O27 La3 O27 65.77(15) 9 5
O17 La3 O25 64.28(14) . 9
O17 La3 O25 68.89(13) 9 9
O17 La3 O25 174.39(15) 5 9
O27 La3 O25 107.12(14) . 9
O27 La3 O25 65.88(15) 9 9
O27 La3 O25 128.98(13) 5 9
O17 La3 O25 174.39(15) . 5
O17 La3 O25 64.28(14) 9 5
O17 La3 O25 68.89(13) 5 5
O27 La3 O25 128.98(13) . 5
O27 La3 O25 107.12(14) 9 5
O27 La3 O25 65.88(15) 5 5
O25 La3 O25 115.29(9) 9 5
O17 La3 O25 68.89(13) . .
O17 La3 O25 174.39(15) 9 .
O17 La3 O25 64.28(14) 5 .
O27 La3 O25 65.88(15) . .
O27 La3 O25 128.98(13) 9 .
O27 La3 O25 107.12(14) 5 .
O25 La3 O25 115.29(9) 9 .
O25 La3 O25 115.29(9) 5 .
O17 La3 O15 74.32(12) . 9
O17 La3 O15 106.09(13) 9 9
O17 La3 O15 136.23(13) 5 9
O27 La3 O15 119.84(12) . 9
O27 La3 O15 112.02(13) 9 9
O27 La3 O15 173.13(12) 5 9
O25 La3 O15 47.09(15) 9 9
O25 La3 O15 109.71(14) 5 9
O25 La3 O15 79.41(16) . 9
O17 La3 O15 136.23(13) . 5
O17 La3 O15 74.32(12) 9 5
O17 La3 O15 106.09(13) 5 5
O27 La3 O15 173.13(12) . 5
O27 La3 O15 119.84(12) 9 5
O27 La3 O15 112.02(13) 5 5
O25 La3 O15 79.41(16) 9 5
O25 La3 O15 47.09(15) 5 5
O25 La3 O15 109.71(14) . 5
O15 La3 O15 62.91(14) 9 5
O17 La3 O15 106.09(13) . .
O17 La3 O15 136.23(13) 9 .
O17 La3 O15 74.32(12) 5 .
O27 La3 O15 112.02(13) . .
O27 La3 O15 173.13(12) 9 .
O27 La3 O15 119.84(12) 5 .
O25 La3 O15 109.71(14) 9 .
O25 La3 O15 79.41(16) 5 .
O25 La3 O15 47.09(15) . .
O15 La3 O15 62.91(14) 9 .
O15 La3 O15 62.91(14) 5 .
N15 O15 La2 136.1(4) . .
N15 O15 La3 96.7(4) . .
La2 O15 La3 101.29(14) . .
N15 O25 La3 96.5(4) . .
O15 N15 O25 119.6(6) . .
O15 N15 O35 124.7(7) . .
O25 N15 O35 115.7(6) . .
N16 O16 La2 95.0(3) . .
N16 O26 La2 94.9(3) . .
O16 N16 O26 120.1(5) . .
O16 N16 O36 118.6(7) . .
O26 N16 O36 121.2(8) . .
O16 N16 La2 60.2(3) . .
O26 N16 La2 60.0(3) . .
O36 N16 La2 178.9(7) . .
N17 O17 La3 97.9(3) . .
N17 O27 La3 95.4(3) . .
O37 N17 O17 121.8(4) . .
O37 N17 O27 120.8(5) . .
O17 N17 O27 117.3(4) . .
O37 N17 La3 169.0(4) . .
O17 N17 La3 58.3(2) . .
O27 N17 La3 59.9(2) . .

loop_
_geom_bond_atom_site_label_1
_geom_bond_atom_site_label_2
_geom_bond_distance
_geom_bond_site_symmetry_2
La1 O13 2.720(3) .
La1 O13 2.720(3) 9
La1 O13 2.720(3) 5
La1 O11 2.722(3) 9
La1 O11 2.722(3) .
La1 O11 2.722(3) 5
La1 O14 2.723(3) 9
La1 O14 2.723(3) 5
La1 O14 2.723(3) .
La1 O12 2.736(3) 5
La1 O12 2.736(3) 9
La1 O12 2.736(3) .
Ni1 O11 2.035(3) .
Ni1 N11 2.040(4) .
Ni1 O12 2.048(3) 5
Ni1 N12 2.048(4) 5
Ni1 O22 2.053(3) 9
Ni1 O24 2.063(3) 9
Ni2 O13 2.042(3) .
Ni2 N13 2.048(4) .
Ni2 O14 2.050(3) 9
Ni2 N14 2.057(4) 9
Ni2 O21 2.072(3) 9
Ni2 O23 2.075(4) 5
O11 C11 1.270(5) .
O21 C11 1.230(5) .
O21 Ni2 2.072(3) 5
N11 C211 1.406(15) .
N11 C21 1.503(11) .
N11 H111 0.9200 .
N11 H112 0.9200 .
C11 C21 1.517(10) .
C11 C211 1.609(14) .
C21 C31 1.518(14) .
C21 H21 1.0000 .
C31 C41 1.503(16) .
C31 H31A 0.9900 .
C31 H31B 0.9900 .
C41 H41A 0.9800 .
C41 H41B 0.9800 .
C41 H41C 0.9800 .
C211 C311 1.54(2) .
C211 H211 1.0000 .
C311 C411 1.406(19) .
C311 H31C 0.9900 .
C311 H31D 0.9900 .
C411 H41D 0.9800 .
C411 H41E 0.9800 .
C411 H41F 0.9800 .
O12 C12 1.258(5) .
O12 Ni1 2.048(3) 9
O22 C12 1.269(5) .
O22 Ni1 2.053(3) 5
N12 C221 1.453(11) .
N12 C22 1.507(12) .
N12 Ni1 2.048(4) 9
N12 H121 0.9200 .
N12 H122 0.9200 .
C12 C221 1.557(11) .
C12 C22 1.562(12) .
C22 C32 1.719(17) .
C22 H22 1.0000 .
C32 C42 1.574(14) .
C32 H32A 0.9900 .
C32 H32B 0.9900 .
C42 H42A 0.9800 .
C42 H42B 0.9800 .
C42 H42C 0.9800 .
C221 C321 1.426(15) .
C221 H221 1.0000 .
C321 C421 1.480(16) .
C321 H32C 0.9900 .
C321 H32D 0.9900 .
C421 H42D 0.9800 .
C421 H42E 0.9800 .
C421 H42F 0.9800 .
O13 C13 1.274(5) .
O23 C13 1.244(6) .
O23 Ni2 2.075(4) 9
N13 C23 1.499(7) .
N13 H131 0.9200 .
N13 H132 0.9200 .
C13 C23 1.529(7) .
C23 C33 1.412(9) .
C23 H231 1.0000 .
C33 C43 1.332(14) .
C33 C431 1.49(2) .
C33 H331 0.9901 .
C33 H332 0.9899 .
C43 H431 0.9800 .
C43 H432 0.9798 .
C43 H433 0.9800 .
C431 H43A 0.9809 .
C431 H43B 0.9571 .
C431 H43C 0.9706 .
O14 C14 1.276(5) .
O14 Ni2 2.050(3) 5
O24 C14 1.245(6) .
O24 Ni1 2.063(3) 5
N14 C24 1.454(6) .
N14 Ni2 2.057(4) 5
N14 H141 0.9200 .
N14 H142 0.9200 .
C14 C24 1.554(6) .
C24 C34 1.536(7) .
C24 H241 1.0000 .
C34 C44 1.521(7) .
C34 H341 0.9900 .
C34 H342 0.9900 .
C44 H441 0.9800 .
C44 H442 0.9800 .
C44 H443 0.9800 .
La2 O15 2.467(4) .
La2 O15 2.467(4) 9
La2 O15 2.467(4) 5
La2 O26 2.580(4) 9
La2 O26 2.580(4) 5
La2 O26 2.580(4) .
La2 O16 2.586(5) 9
La2 O16 2.586(5) 5
La2 O16 2.586(5) .
La2 N16 2.969(5) 9
La2 N16 2.969(5) 5
La2 N16 2.969(5) .
La3 O17 2.632(4) .
La3 O17 2.632(4) 9
La3 O17 2.632(4) 5
La3 O27 2.664(4) .
La3 O27 2.664(4) 9
La3 O27 2.664(4) 5
La3 O25 2.700(5) 9
La3 O25 2.700(5) 5
La3 O25 2.700(5) .
La3 O15 2.721(4) 9
La3 O15 2.721(4) 5
La3 O15 2.721(4) .
O15 N15 1.230(7) .
O25 N15 1.276(8) .
O35 N15 1.477(9) .
O16 N16 1.249(8) .
O26 N16 1.265(7) .
O36 N16 1.388(12) .
O17 N17 1.251(6) .
O27 N17 1.285(5) .
O37 N17 1.222(6) .

loop_
_geom_torsion_atom_site_label_1
_geom_torsion_atom_site_label_2
_geom_torsion_atom_site_label_3
_geom_torsion_atom_site_label_4
_geom_torsion
_geom_torsion_site_symmetry_1
Ni2 O21 C11 O11 -2.5(6) 5
Ni2 O21 C11 C21 -176.0(5) 5
Ni2 O21 C11 C211 171.4(6) 5
Ni1 O11 C11 O21 -176.7(4) .
La1 O11 C11 O21 -1.6(8) .
Ni1 O11 C11 C21 -3.4(7) .
La1 O11 C11 C21 171.7(5) .
Ni1 O11 C11 C211 9.4(7) .
La1 O11 C11 C211 -175.5(7) .
C211 N11 C21 C11 93(4) .
Ni1 N11 C21 C11 -17.8(9) .
C211 N11 C21 C31 -36(3) .
Ni1 N11 C21 C31 -147.1(6) .
O21 C11 C21 N11 -171.4(6) .
O11 C11 C21 N11 14.5(10) .
C211 C11 C21 N11 -69(4) .
O21 C11 C21 C31 -40.5(9) .
O11 C11 C21 C31 145.4(6) .
C211 C11 C21 C31 62(4) .
N11 C21 C31 C41 65.2(11) .
C11 C21 C31 C41 -63.2(11) .
C21 N11 C211 C311 166(4) .
Ni1 N11 C211 C311 -120.5(9) .
C21 N11 C211 C11 -70(4) .
Ni1 N11 C211 C11 3.6(12) .
O21 C11 C211 N11 176.7(8) .
O11 C11 C211 N11 -8.7(13) .
C21 C11 C211 N11 94(4) .
O21 C11 C211 C311 -61.2(12) .
O11 C11 C211 C311 113.3(9) .
C21 C11 C211 C311 -144(4) .
N11 C211 C311 C411 -65.4(15) .
C11 C211 C311 C411 171.6(11) .
Ni1 O12 C12 O22 -175.1(3) 9
La1 O12 C12 O22 -3.9(7) .
Ni1 O12 C12 C221 8.9(7) 9
La1 O12 C12 C221 -179.9(6) .
Ni1 O12 C12 C22 -3.2(7) 9
La1 O12 C12 C22 168.0(7) .
Ni1 O22 C12 O12 -4.4(6) 5
Ni1 O22 C12 C221 171.7(6) 5
Ni1 O22 C12 C22 -176.6(6) 5
C221 N12 C22 C12 77(4) .
Ni1 N12 C22 C12 -25.0(10) 9
C221 N12 C22 C32 -28(4) .
Ni1 N12 C22 C32 -130.0(6) 9
O12 C12 C22 N12 19.4(11) .
O22 C12 C22 N12 -167.9(6) .
C221 C12 C22 N12 -70(4) .
O12 C12 C22 C32 122.8(6) .
O22 C12 C22 C32 -64.5(9) .
C221 C12 C22 C32 33(4) .
N12 C22 C32 C42 -75.1(9) .
C12 C22 C32 C42 174.0(7) .
C22 N12 C221 C321 121(4) .
Ni1 N12 C221 C321 -157.5(11) 9
C22 N12 C221 C12 -88(4) .
Ni1 N12 C221 C12 -5.9(10) 9
O12 C12 C221 C321 150.2(11) .
O22 C12 C221 C321 -26.2(15) .
C22 C12 C221 C321 -114(4) .
O12 C12 C221 N12 -1.9(11) .
O22 C12 C221 N12 -178.3(6) .
C22 C12 C221 N12 94(4) .
N12 C221 C321 C421 -42.6(19) .
C12 C221 C321 C421 168.2(10) .
Ni2 O23 C13 O13 1.6(7) 9
Ni2 O23 C13 C23 -177.1(4) 9
Ni2 O13 C13 O23 179.8(4) .
La1 O13 C13 O23 -8.3(9) .
Ni2 O13 C13 C23 -1.5(6) .
La1 O13 C13 C23 170.4(4) .
Ni2 N13 C23 C33 -150.8(7) .
Ni2 N13 C23 C13 -11.7(7) .
O23 C13 C23 C33 -35.0(9) .
O13 C13 C23 C33 146.1(6) .
O23 C13 C23 N13 -172.0(5) .
O13 C13 C23 N13 9.2(8) .
N13 C23 C33 C43 68.4(11) .
C13 C23 C33 C43 -67.6(10) .
N13 C23 C33 C431 15(2) .
C13 C23 C33 C431 -121(2) .
C23 C33 C43 C431 -144.7(13) .
C23 C33 C431 C43 71(2) .
Ni1 O24 C14 O14 -2.5(6) 5
Ni1 O24 C14 C24 -178.1(3) 5
Ni2 O14 C14 O24 -178.3(3) 5
La1 O14 C14 O24 -5.1(8) .
Ni2 O14 C14 C24 -2.7(5) 5
La1 O14 C14 C24 170.5(3) .
Ni2 N14 C24 C34 -141.7(3) 5
Ni2 N14 C24 C14 -17.3(4) 5
O24 C14 C24 N14 -170.4(4) .
O14 C14 C24 N14 13.8(5) .
O24 C14 C24 C34 -44.4(6) .
O14 C14 C24 C34 139.7(5) .
N14 C24 C34 C44 -62.3(7) .
C14 C24 C34 C44 172.5(6) .
